data_4126161
loop_
_publ_author_name
'Tinoco, Antonio'
'Steck, Viktoria'
'Tyagi, Vikas'
'Fasan, Rudi'

_publ_section_title
;
 Highly Diastereo- and Enantioselective Synthesis of
 Trifluoromethyl-Substituted Cyclopropanes via Myoglobin-Catalyzed
 Transfer of Trifluoromethylcarbene.
;
_journal_issue 15
_journal_name_full 'Journal of the American Chemical Society'
_journal_page_first 5293
_journal_page_last 5296
_journal_paper_doi 10.1021/jacs.7b00768
_journal_volume 139
_journal_year 2017
_chemical_absolute_configuration ad
_chemical_formula_moiety 'C10 H8 F3 N O2'
_chemical_formula_sum 'C10 H8 F3 N O2'
_chemical_formula_weight 231.17
_space_group_crystal_system monoclinic
_space_group_IT_number 4
_space_group_name_Hall 'P 2yb'
_space_group_name_H-M_alt 'P 1 21 1'
_symmetry_space_group_name_Hall 'P 2yb'
_symmetry_space_group_name_H-M 'P 1 21 1'
_atom_sites_solution_hydrogens geom
_atom_sites_solution_primary direct
_audit_creation_date 2017-01-06
_audit_creation_method
;
Olex2 1.2-ac21
(compiled 2015.09.16 svn.r134, GUI svn.r4998)
;
_cell_angle_alpha 90
_cell_angle_beta 110.999(4)
_cell_angle_gamma 90
_cell_formula_units_Z 2
_cell_length_a 8.0948(3)
_cell_length_b 6.72581(17)
_cell_length_c 9.5368(3)
_cell_measurement_reflns_used 8120
_cell_measurement_temperature 100.00(10)
_cell_measurement_theta_max 76.6550
_cell_measurement_theta_min 9.5270
_cell_volume 484.74(3)
_computing_cell_refinement 'CrysAlisPro 1.171.39.7f (Rigaku OD, 2015)'
_computing_data_collection 'CrysAlisPro 1.171.39.7f (Rigaku OD, 2015)'
_computing_data_reduction 'CrysAlisPro 1.171.39.7f (Rigaku OD, 2015)'
_computing_molecular_graphics 'Olex2 (Dolomanov et al., 2009)'
_computing_publication_material 'Olex2 (Dolomanov et al., 2009)'
_computing_structure_refinement 'ShelXL (Sheldrick, 2008)'
_computing_structure_solution 'ShelXT (Sheldrick, 2015)'
_diffrn_ambient_environment N~2~
_diffrn_ambient_temperature 100.00(10)
_diffrn_detector 'CCD plate'
_diffrn_detector_type HyPix
_diffrn_measured_fraction_theta_full 0.994
_diffrn_measured_fraction_theta_max 0.994
_diffrn_measurement_details
;
List of Runs (angles in degrees, time in seconds):

  # Type    Start    End  Width  t~exp~   \w     \q     \k     \f   Frames
--------------------------------------------------------------------------
  1  \w    -95.00 -12.00   0.50    7.00    --  -84.25 125.00  30.00  166
  2  \w     92.00 177.00   0.50    7.00    --  105.75  61.00-150.00  170
  3  \w     97.00 178.00   0.50    7.00    --  105.75  45.00 -90.00  162
  4  \w     97.00 178.00   0.50    7.00    --  105.75  45.00-120.00  162
  5  \w     85.00 178.00   0.50    7.00    --  105.75  77.00-180.00  186
  6  \w     98.00 178.00   0.50    7.00    --  105.75  15.00-180.00  160
  7  \w     98.00 178.00   0.50    7.00    --  105.75  30.00 -30.00  160
  8  \w     98.00 178.00   0.50    7.00    --  105.75  30.00   0.00  160
  9  \w     98.00 178.00   0.50    7.00    --  105.75  30.00  30.00  160
 10  \w     98.00 178.00   0.50    7.00    --  105.75  30.00 150.00  160
 11  \w    -67.00  13.00   0.50    3.00    --    5.92 -19.00   0.00  160
 12  \w     34.00  80.00   0.50    7.00    --  105.75 -45.00-150.00   92
 13  \w    -62.00 -12.00   0.50    7.00    --  -84.25  15.00-150.00  100
 14  \w    -86.00 -12.00   0.50    7.00    --  -84.25  45.00-180.00  148
 15  \w    -63.00 -12.00   0.50    7.00    --  -84.25  30.00  30.00  102
 16  \w    -86.00 -12.00   0.50    7.00    --  -84.25  45.00 -60.00  148
 17  \w    -66.00  14.00   0.50    3.00    --    5.92 -37.00 150.00  160
 18  \w    -67.00  13.00   0.50    3.00    --    5.92 -19.00-180.00  160
 19  \w     34.00  80.00   0.50    7.00    --  105.75 -45.00-120.00   92
 20  \w     34.00 127.00   0.50    7.00    --  105.75 -77.00  30.00  186
 21  \w     34.00 120.00   0.50    7.00    --  105.75 -61.00 150.00  172
 22  \w     98.00 178.00   0.50    7.00    --  105.75  30.00  90.00  160
 23  \w     -7.00  77.00   0.50    3.00    --    5.92  57.00  90.00  168
 24  \w     -2.00  78.00   0.50    3.00    --    5.92  37.00  30.00  160
 25  \w     -7.00  77.00   0.50    3.00    --    5.92  57.00 120.00  168
 26  \w     -7.00  77.00   0.50    3.00    --    5.92  57.00 -60.00  168
 27  \w    -26.00  66.00   0.50    3.00    --   -5.92  77.00   0.00  184
 28  \w    -26.00  66.00   0.50    3.00    --   -5.92  77.00-150.00  184
 29  \w     -1.00  79.00   0.50    3.00    --    5.92  19.00 -90.00  160
 30  \w     -2.00  78.00   0.50    3.00    --    5.92  37.00-180.00  160
 31  \w    -66.00  54.00   0.50    3.00    --    5.92   0.00-180.00  240
 32  \w   -156.00 -63.00   0.50    7.00    --  -84.25 -77.00  30.00  186
 33  \w   -156.00 -70.00   0.50    7.00    --  -84.25 -61.00 150.00  172
 34  \w   -156.00 -63.00   0.50    7.00    --  -84.25 -77.00 -30.00  186
 35  \w   -156.00 -75.00   0.50    7.00    --  -84.25 -45.00 -90.00  162
 36  \w   -156.00 -63.00   0.50    7.00    --  -84.25 -77.00-150.00  186
 37  \w   -156.00 -63.00   0.50    7.00    --  -84.25 -77.00-120.00  186
 38  \w   -156.00 -63.00   0.50    7.00    --  -84.25 -77.00 -90.00  186
 39  \w   -156.00 -63.00   0.50    7.00    --  -84.25 -77.00   0.00  186
 40  \w   -156.00 -75.00   0.50    7.00    --  -84.25 -45.00  30.00  162
 41  \w   -156.00 -63.00   0.50    7.00    --  -84.25 -77.00  90.00  186
 42  \w   -156.00 -70.00   0.50    7.00    --  -84.25 -61.00 120.00  172
 43  \w   -156.00 -63.00   0.50    7.00    --  -84.25 -77.00 150.00  186
 44  \w   -156.00 -75.00   0.50    7.00    --  -84.25 -45.00 150.00  162
 45  \w   -156.00 -63.00   0.50    7.00    --  -84.25 -77.00  60.00  186
 46  \w   -156.00 -75.00   0.50    7.00    --  -84.25 -45.00  90.00  162
 47  \w   -155.00 -65.00   0.50    7.00    --  -84.25 -73.00 -24.00  180
 48  \w   -156.00 -63.00   0.50    7.00    --  -84.25 -77.00 -60.00  186
 49  \w   -156.00 -75.00   0.50    7.00    --  -84.25 -45.00 -30.00  162
 50  \w    -78.00   2.00   0.50    3.00    --   -5.92 -37.00 150.00  160
 51  \w    -77.00   7.00   0.50    3.00    --   -5.92 -57.00 150.00  168
 52  \w   -156.00 -70.00   0.50    7.00    --  -84.25 -61.00 -60.00  172
 53  \w   -156.00 -70.00   0.50    7.00    --  -84.25 -61.00 -90.00  172
 54  \w   -156.00 -70.00   0.50    7.00    --  -84.25 -61.00-120.00  172
 55  \w   -156.00 -76.00   0.50    7.00    --  -84.25 -30.00-180.00  160
 56  \w   -156.00 -63.00   0.50    7.00    --  -84.25 -77.00 120.00  186
 57  \w   -156.00 -63.00   0.50    7.00    --  -84.25 -77.00-180.00  186
 58  \w   -156.00 -76.00   0.50    7.00    --  -84.25 -30.00 150.00  160
 59  \w     34.00 120.00   0.50    7.00    --  105.75-125.00   0.00  172
 60  \w     35.00 108.00   0.50    7.00    --  105.75 -94.00 150.00  146
 61  \w     35.00 108.00   0.50    7.00    --  105.75 -94.00 -30.00  146
 62  \w     34.00 120.00   0.50    7.00    --  105.75-125.00-120.00  172
 63  \w     35.00 108.00   0.50    7.00    --  105.75 -94.00  30.00  146
 64  \w     35.00 108.00   0.50    7.00    --  105.75 -94.00-150.00  146
;
_diffrn_measurement_device 'four-circle diffractometer'
_diffrn_measurement_device_type 'XtaLAB Synergy, Dualflex, HyPix'
_diffrn_measurement_method '\w scans'
_diffrn_orient_matrix_type 'CrysAlisPro convention (1999,Acta A55,543-557)'
_diffrn_orient_matrix_UB_11 0.1196310000
_diffrn_orient_matrix_UB_12 0.1555213000
_diffrn_orient_matrix_UB_13 0.1077722000
_diffrn_orient_matrix_UB_21 0.1217247000
_diffrn_orient_matrix_UB_22 -0.1674956000
_diffrn_orient_matrix_UB_23 0.0904361000
_diffrn_orient_matrix_UB_31 0.1115276000
_diffrn_orient_matrix_UB_32 0.0160662000
_diffrn_orient_matrix_UB_33 -0.1006970000
_diffrn_radiation_monochromator mirror
_diffrn_radiation_probe x-ray
_diffrn_radiation_type CuK\a
_diffrn_radiation_wavelength 1.54184
_diffrn_reflns_av_R_equivalents 0.0722
_diffrn_reflns_av_unetI/netI 0.0270
_diffrn_reflns_Laue_measured_fraction_full 0.994
_diffrn_reflns_Laue_measured_fraction_max 0.994
_diffrn_reflns_limit_h_max 9
_diffrn_reflns_limit_h_min -9
_diffrn_reflns_limit_k_max 8
_diffrn_reflns_limit_k_min -8
_diffrn_reflns_limit_l_max 11
_diffrn_reflns_limit_l_min -11
_diffrn_reflns_number 16801
_diffrn_reflns_point_group_measured_fraction_full 0.994
_diffrn_reflns_point_group_measured_fraction_max 0.994
_diffrn_reflns_theta_full 66.598
_diffrn_reflns_theta_max 66.598
_diffrn_reflns_theta_min 9.044
_diffrn_source 'micro-focus sealed X-ray tube'
_diffrn_source_type 'PhotonJet (Cu) X-ray Source'
_exptl_absorpt_coefficient_mu 1.312
_exptl_absorpt_correction_T_max 1.000
_exptl_absorpt_correction_T_min 0.868
_exptl_absorpt_correction_type gaussian
_exptl_absorpt_process_details
;
CrysAlisPro 1.171.39.7f (Rigaku Oxford Diffraction, 2015)
Numerical absorption correction based on gaussian integration over
            a multifaceted crystal model
Empirical absorption correction using spherical harmonics,
 implemented in SCALE3 ABSPACK scaling algorithm.
;
_exptl_crystal_colour colourless
_exptl_crystal_colour_primary colourless
_exptl_crystal_density_diffrn 1.584
_exptl_crystal_description plate
_exptl_crystal_F_000 236
_exptl_crystal_size_max 0.104
_exptl_crystal_size_mid 0.081
_exptl_crystal_size_min 0.055
_refine_diff_density_max 0.169
_refine_diff_density_min -0.198
_refine_diff_density_rms 0.040
_refine_ls_abs_structure_details
;
 Flack x determined using 714 quotients [(I+)-(I-)]/[(I+)+(I-)]
 (Parsons, Flack and Wagner, Acta Cryst. B69 (2013) 249-259).
;
_refine_ls_abs_structure_Flack -0.03(9)
_refine_ls_extinction_method none
_refine_ls_goodness_of_fit_ref 1.065
_refine_ls_hydrogen_treatment constr
_refine_ls_matrix_type full
_refine_ls_number_parameters 145
_refine_ls_number_reflns 1694
_refine_ls_number_restraints 1
_refine_ls_restrained_S_all 1.065
_refine_ls_R_factor_all 0.0303
_refine_ls_R_factor_gt 0.0294
_refine_ls_shift/su_max 0.000
_refine_ls_shift/su_mean 0.000
_refine_ls_structure_factor_coef Fsqd
_refine_ls_weighting_details 'w=1/[\s^2^(Fo^2^)+(0.0540P)^2^+0.0469P] where P=(Fo^2^+2Fc^2^)/3'
_refine_ls_weighting_scheme calc
_refine_ls_wR_factor_gt 0.0791
_refine_ls_wR_factor_ref 0.0796
_reflns_Friedel_coverage 0.829
_reflns_Friedel_fraction_full 0.994
_reflns_Friedel_fraction_max 0.994
_reflns_number_gt 1645
_reflns_number_total 1694
_reflns_threshold_expression 'I > 2\s(I)'
_cod_data_source_file ja7b00768_si_002.cif
_cod_data_source_block rochester_as
_cod_database_code 4126161
_chemical_oxdiff_formula 'C10 H8 F3 N O2'
_shelx_space_group_comment
;
The symmetry employed for this shelxl refinement is uniquely defined
by the following loop, which should always be used as a source of
symmetry information in preference to the above space-group names.
They are only intended as comments.
;
_diffrn_oxdiff_ac3_digest_frames
;
01b08f904702f3a328193bdf910fb3fc171057685ef
;
_reflns_odcompleteness_completeness 99.25
_reflns_odcompleteness_iscentric 1
_reflns_odcompleteness_theta 66.49
_olex2_refinement_description
;
1. Fixed Uiso
 At 1.2 times of:
  All C(H) groups, All C(H,H) groups
2.a Ternary CH refined with riding coordinates:
 C2(H2), C4(H4)
2.b Secondary CH2 refined with riding coordinates:
 C3(H3A,H3B)
2.c Aromatic/amide H refined with riding coordinates:
 C7(H7), C10(H10), C6(H6), C9(H9)
;
_shelx_shelxl_version_number 2014/7
_olex2_submission_special_instructions 'No special instructions were received'
_oxdiff_exptl_absorpt_empirical_details
;
Empirical correction (ABSPACK) includes:
- Absorption correction using spherical harmonics
- Frame scaling
;
_oxdiff_exptl_absorpt_empirical_full_max 2.311
_oxdiff_exptl_absorpt_empirical_full_min 0.271

loop_
_space_group_symop_operation_xyz
'x, y, z'
'-x, y+1/2, -z'

loop_
_atom_site_label
_atom_site_type_symbol
_atom_site_fract_x
_atom_site_fract_y
_atom_site_fract_z
_atom_site_U_iso_or_equiv
_atom_site_adp_type
_atom_site_occupancy
_atom_site_site_symmetry_order
_atom_site_calc_flag
_atom_site_refinement_flags_posn
F3 F 0.8945(2) 0.7654(2) 0.13681(16) 0.0324(4) Uani 1 1 d .
F2 F 0.83021(19) 0.5916(3) -0.06483(15) 0.0313(4) Uani 1 1 d .
F1 F 1.04572(18) 0.5034(2) 0.13480(15) 0.0318(4) Uani 1 1 d .
O2 O 0.4671(2) 0.3353(3) 0.78524(18) 0.0293(4) Uani 1 1 d .
O1 O 0.2290(2) 0.3443(3) 0.5862(2) 0.0316(4) Uani 1 1 d .
N1 N 0.3905(2) 0.3398(3) 0.6481(2) 0.0232(4) Uani 1 1 d .
C1 C 0.8801(3) 0.5776(4) 0.0861(2) 0.0223(5) Uani 1 1 d .
C7 C 0.6814(3) 0.3436(4) 0.6218(2) 0.0229(5) Uani 1 1 d .
H7 H 0.7347 0.3428 0.7259 0.027 Uiso 1 1 calc R
C8 C 0.4993(3) 0.3397(4) 0.5536(2) 0.0215(5) Uani 1 1 d .
C10 C 0.5195(3) 0.3441(4) 0.3100(2) 0.0236(5) Uani 1 1 d .
H10 H 0.4657 0.3422 0.2059 0.028 Uiso 1 1 calc R
C2 C 0.7555(3) 0.4568(4) 0.1312(2) 0.0228(5) Uani 1 1 d .
H2 H 0.6335 0.5062 0.0964 0.027 Uiso 1 1 calc R
C6 C 0.7827(3) 0.3488(4) 0.5318(3) 0.0238(5) Uani 1 1 d .
H6 H 0.9054 0.3508 0.5762 0.029 Uiso 1 1 calc R
C9 C 0.4151(3) 0.3400(5) 0.3985(3) 0.0225(5) Uani 1 1 d .
H9 H 0.2923 0.3375 0.3550 0.027 Uiso 1 1 calc R
C5 C 0.7034(3) 0.3510(4) 0.3749(2) 0.0215(5) Uani 1 1 d .
C4 C 0.8184(3) 0.3567(4) 0.2837(3) 0.0243(5) Uani 1 1 d .
H4 H 0.9451 0.3709 0.3416 0.029 Uiso 1 1 calc R
C3 C 0.7743(4) 0.2359(4) 0.1415(3) 0.0311(6) Uani 1 1 d .
H3A H 0.8717 0.1769 0.1196 0.037 Uiso 1 1 calc R
H3B H 0.6669 0.1570 0.1106 0.037 Uiso 1 1 calc R

loop_
_atom_site_aniso_label
_atom_site_aniso_U_11
_atom_site_aniso_U_22
_atom_site_aniso_U_33
_atom_site_aniso_U_23
_atom_site_aniso_U_13
_atom_site_aniso_U_12
F3 0.0448(9) 0.0234(7) 0.0385(8) -0.0047(6) 0.0265(7) -0.0054(7)
F2 0.0367(8) 0.0382(8) 0.0219(6) 0.0003(6) 0.0141(6) -0.0073(7)
F1 0.0256(7) 0.0388(8) 0.0358(8) 0.0059(7) 0.0167(6) 0.0036(7)
O2 0.0342(9) 0.0330(9) 0.0266(8) -0.0006(8) 0.0178(7) -0.0015(9)
O1 0.0233(9) 0.0378(9) 0.0382(9) 0.0038(10) 0.0165(7) 0.0009(9)
N1 0.0260(10) 0.0183(9) 0.0297(10) 0.0002(10) 0.0153(8) -0.0004(10)
C1 0.0250(12) 0.0240(12) 0.0200(10) -0.0011(9) 0.0105(8) 0.0013(10)
C7 0.0270(11) 0.0207(10) 0.0230(10) 0.0004(12) 0.0116(9) 0.0020(12)
C8 0.0268(12) 0.0160(9) 0.0279(11) 0.0015(11) 0.0172(9) 0.0005(11)
C10 0.0268(12) 0.0216(10) 0.0234(10) 0.0006(11) 0.0103(9) -0.0014(12)
C2 0.0242(12) 0.0253(13) 0.0215(11) -0.0004(9) 0.0116(9) 0.0001(10)
C6 0.0231(11) 0.0252(11) 0.0261(11) 0.0003(11) 0.0124(9) 0.0002(11)
C9 0.0209(11) 0.0196(10) 0.0293(11) 0.0017(11) 0.0117(9) -0.0007(11)
C5 0.0259(12) 0.0162(10) 0.0259(11) 0.0008(10) 0.0134(9) 0.0009(10)
C4 0.0248(11) 0.0262(12) 0.0257(11) 0.0006(11) 0.0137(9) 0.0011(11)
C3 0.0417(16) 0.0242(13) 0.0390(14) -0.0038(11) 0.0287(12) -0.0045(12)

loop_
_atom_type_symbol
_atom_type_description
_atom_type_scat_dispersion_real
_atom_type_scat_dispersion_imag
_atom_type_scat_source
C C 0.0181 0.0091 'International Tables Vol C Tables 4.2.6.8 and 6.1.1.4'
H H 0.0000 0.0000 'International Tables Vol C Tables 4.2.6.8 and 6.1.1.4'
F F 0.0727 0.0534 'International Tables Vol C Tables 4.2.6.8 and 6.1.1.4'
N N 0.0311 0.0180 'International Tables Vol C Tables 4.2.6.8 and 6.1.1.4'
O O 0.0492 0.0322 'International Tables Vol C Tables 4.2.6.8 and 6.1.1.4'

loop_
_exptl_crystal_face_index_h
_exptl_crystal_face_index_k
_exptl_crystal_face_index_l
_exptl_crystal_face_perp_dist
4 -1 -5 0.0392
-2 -4 0 0.0433
-4 1 5 0.0415
3 3 -2 0.0377
1 -3 3 0.0313
-4 3 1 0.0425
1 3 -4 0.0395
4 2 0 0.0332
-4 0 6 0.0410
-3 -2 -3 0.0266
-1 0 -1 0.0076
1 0 5 0.0452
-5 0 2 0.0380

loop_
_geom_angle_atom_site_label_1
_geom_angle_atom_site_label_2
_geom_angle_atom_site_label_3
_geom_angle
O2 N1 C8 117.86(18)
O1 N1 O2 123.80(19)
O1 N1 C8 118.34(18)
F3 C1 F2 105.80(19)
F3 C1 F1 106.10(18)
F3 C1 C2 113.2(2)
F2 C1 C2 111.97(18)
F1 C1 F2 105.88(19)
F1 C1 C2 113.3(2)
C8 C7 H7 120.7
C8 C7 C6 118.5(2)
C6 C7 H7 120.7
C7 C8 N1 118.97(19)
C7 C8 C9 122.4(2)
C9 C8 N1 118.6(2)
C9 C10 H10 119.5
C9 C10 C5 121.0(2)
C5 C10 H10 119.5
C1 C2 H2 115.2
C1 C2 C4 119.6(2)
C1 C2 C3 120.2(2)
C4 C2 H2 115.2
C3 C2 H2 115.2
C3 C2 C4 60.21(18)
C7 C6 H6 119.4
C7 C6 C5 121.1(2)
C5 C6 H6 119.4
C8 C9 C10 118.2(2)
C8 C9 H9 120.9
C10 C9 H9 120.9
C10 C5 C6 118.8(2)
C10 C5 C4 122.3(2)
C6 C5 C4 118.9(2)
C2 C4 H4 114.9
C5 C4 C2 120.5(2)
C5 C4 H4 114.9
C5 C4 C3 121.1(2)
C3 C4 C2 59.16(15)
C3 C4 H4 114.9
C2 C3 C4 60.63(17)
C2 C3 H3A 117.7
C2 C3 H3B 117.7
C4 C3 H3A 117.7
C4 C3 H3B 117.7
H3A C3 H3B 114.8

loop_
_geom_bond_atom_site_label_1
_geom_bond_atom_site_label_2
_geom_bond_distance
F3 C1 1.343(3)
F2 C1 1.352(2)
F1 C1 1.347(3)
O2 N1 1.231(2)
O1 N1 1.226(3)
N1 C8 1.469(3)
C1 C2 1.474(4)
C7 H7 0.9300
C7 C8 1.382(3)
C7 C6 1.384(3)
C8 C9 1.389(3)
C10 H10 0.9300
C10 C9 1.393(3)
C10 C5 1.393(3)
C2 H2 0.9800
C2 C4 1.516(3)
C2 C3 1.493(3)
C6 H6 0.9300
C6 C5 1.401(3)
C9 H9 0.9300
C5 C4 1.485(3)
C4 H4 0.9800
C4 C3 1.509(4)
C3 H3A 0.9700
C3 H3B 0.9700

loop_
_geom_torsion_atom_site_label_1
_geom_torsion_atom_site_label_2
_geom_torsion_atom_site_label_3
_geom_torsion_atom_site_label_4
_geom_torsion
F3 C1 C2 C4 -84.4(3)
F3 C1 C2 C3 -155.1(2)
F2 C1 C2 C4 156.1(2)
F2 C1 C2 C3 85.4(3)
F1 C1 C2 C4 36.5(3)
F1 C1 C2 C3 -34.3(3)
O2 N1 C8 C7 -2.9(4)
O2 N1 C8 C9 178.5(3)
O1 N1 C8 C7 177.2(2)
O1 N1 C8 C9 -1.5(4)
N1 C8 C9 C10 178.7(3)
C1 C2 C4 C5 139.8(3)
C1 C2 C4 C3 -109.9(3)
C1 C2 C3 C4 109.0(2)
C7 C8 C9 C10 0.1(4)
C7 C6 C5 C10 -1.2(4)
C7 C6 C5 C4 179.9(3)
C8 C7 C6 C5 0.3(4)
C10 C5 C4 C2 31.4(4)
C10 C5 C4 C3 -38.8(4)
C6 C7 C8 N1 -178.3(2)
C6 C7 C8 C9 0.3(4)
C6 C5 C4 C2 -149.8(3)
C6 C5 C4 C3 140.0(3)
C9 C10 C5 C6 1.6(4)
C9 C10 C5 C4 -179.6(2)
C5 C10 C9 C8 -1.0(4)
C5 C4 C3 C2 109.3(3)
C3 C2 C4 C5 -110.2(3)

loop_
_exptl_oxdiff_crystal_face_indexfrac_h
_exptl_oxdiff_crystal_face_indexfrac_k
_exptl_oxdiff_crystal_face_indexfrac_l
_exptl_oxdiff_crystal_face_x
_exptl_oxdiff_crystal_face_y
_exptl_oxdiff_crystal_face_z
3.9094 -0.7226 -5.3978 -0.2264 0.1088 0.9679
-1.9774 -3.9774 -0.1263 -0.8687 0.4141 -0.2717
-3.8442 0.8553 5.4028 0.2554 -0.1226 -0.9590
3.4574 3.2356 -2.2252 0.6770 -0.3223 0.6616
0.9993 -3.3810 3.0627 -0.0762 0.9649 -0.2513
-3.7915 2.9318 0.6293 0.0702 -0.8957 -0.4391
0.7521 2.9500 -4.4962 0.0642 -0.8092 0.5840
4.4105 1.8231 0.1445 0.8267 0.2446 0.5066
-3.5675 0.1308 5.7510 0.2134 0.0639 -0.9749
-2.5753 -1.9309 -3.2511 -0.9588 -0.2841 0.0091
-0.9947 0.0021 -1.0044 -0.2269 -0.2123 -0.0098
0.9902 -0.0058 5.0137 0.6579 0.5749 -0.3945
-4.9816 0.0043 1.9945 -0.3803 -0.4267 -0.7564
